data_7241798
loop_
_publ_author_name
'Chahine, Ali Y.'
'Turner, David R.'
'Batten, Stuart R.'

_publ_section_title
;
 Crystal engineering of coordination polymers using flexible
 tetracarboxylate linkers with embedded cyclohexyldiamine cores
;
_journal_issue 3
_journal_name_full CrystEngComm
_journal_page_first 569
_journal_page_last 590
_journal_paper_doi 10.1039/D0CE01620A
_journal_volume 23
_journal_year 2021
_chemical_formula_moiety 'C46 H46 N2 O8, 8.5(H2 O), C3 H7 N O'
_chemical_formula_sum 'C49 H70 N3 O17.5'
_chemical_formula_weight 981.02
_space_group_crystal_system triclinic
_space_group_IT_number 2
_space_group_name_Hall '-P 1'
_space_group_name_H-M_alt 'P -1'
_atom_sites_solution_hydrogens mixed
_atom_sites_solution_primary dual
_audit_creation_date 2020-04-14
_audit_creation_method
;
Olex2 1.3
(compiled 2020.02.04 svn.rd84adfe8 for OlexSys, GUI svn.r6032)
;
_audit_update_record
;
2020-11-06 deposited with the CCDC.	2020-11-26 downloaded from the CCDC.
;
_cell_angle_alpha 85.640(2)
_cell_angle_beta 75.452(2)
_cell_angle_gamma 86.886(2)
_cell_formula_units_Z 1
_cell_length_a 8.2759(2)
_cell_length_b 11.7985(2)
_cell_length_c 13.6442(3)
_cell_measurement_reflns_used 7805
_cell_measurement_temperature 122.99(10)
_cell_measurement_theta_max 75.0580
_cell_measurement_theta_min 3.7670
_cell_volume 1284.96(5)
_computing_cell_refinement 'CrysAlisPro 1.171.40.53 (Rigaku OD, 2019)'
_computing_data_collection 'CrysAlisPro 1.171.40.53 (Rigaku OD, 2019)'
_computing_data_reduction 'CrysAlisPro 1.171.40.53 (Rigaku OD, 2019)'
_computing_molecular_graphics 'Olex2 1.3 (Dolomanov et al., 2009)'
_computing_publication_material 'Olex2 1.3 (Dolomanov et al., 2009)'
_computing_structure_refinement 'SHELXL 2018/3 (Sheldrick, 2015)'
_computing_structure_solution 'SHELXT 2018/2 (Sheldrick, 2018)'
_diffrn_ambient_environment N~2~
_diffrn_ambient_temperature 122.99(10)
_diffrn_detector 'CCD plate'
_diffrn_detector_area_resol_mean 10.0000
_diffrn_detector_type HyPix
_diffrn_measured_fraction_theta_full 0.999
_diffrn_measured_fraction_theta_max 0.961
_diffrn_measurement_details
;
List of Runs (angles in degrees, time in seconds):

  # Type    Start    End  Width  t~exp~   \w     \q     \k     \f   Frames
#--------------------------------------------------------------------------
  1  \w     37.00  68.00   0.50    0.26    --   47.70 -79.00 -60.00   62
  2  \w     45.00  92.00   0.50    0.26    --   47.70-125.00 -30.00   94
  3  \w     48.00  74.00   0.50    1.03    --  106.49 -79.00 -60.00   52
  4  \w     73.00 105.00   0.50    1.03    --  106.49 -94.00 -90.00   64
  5  \w     70.00 104.00   0.50    1.03    --  106.49 -94.00-180.00   68
  6  \w     34.00  66.00   0.50    1.03    --  106.49 -30.00 -90.00   64
  7  \w     36.00  64.00   0.50    1.03    --  106.49 -30.00-150.00   56
  8  \w     39.00  64.00   0.50    1.03    --  106.49 -30.00-180.00   50
  9  \w     33.00  64.00   0.50    1.03    --  106.49 -30.00-120.00   62
 10  \w     37.00  63.00   0.50    1.03    --  106.49 -30.00 -60.00   52
 11  \w     32.00  58.00   0.50    1.03    --  106.49 -30.00   0.00   52
 12  \w     33.00  66.00   0.50    1.03    --  106.49 -30.00  60.00   66
 13  \w     46.00  72.00   0.50    1.03    --  106.49 -45.00  90.00   52
 14  \w     33.00  58.00   0.50    1.03    --  106.49 -30.00 120.00   50
 15  \w     32.00  65.00   0.50    1.03    --  106.49 -30.00  90.00   66
 16  \w    105.00 178.00   0.50    1.03    --  106.49  30.00  30.00  146
 17  \w    102.00 178.00   0.50    1.03    --  106.49  30.00   0.00  152
 18  \w     83.00 162.00   0.50    1.03    --  106.49  79.00  63.00  158
 19  \w     62.00 117.00   0.50    0.26    --   47.70  79.00  63.00  110
 20  \w     44.00 104.00   0.50    1.03    --  106.49 -94.00 -30.00  120
 21  \w     68.00 105.00   0.50    1.03    --  106.49 -94.00  30.00   74
 22  \w     54.00 105.00   0.50    1.03    --  106.49 -94.00   0.00  102
 23  \w     35.00 103.00   0.50    1.03    --  106.49 -94.00 120.00  136
 24  \w     66.00  92.00   0.50    1.03    --  106.49 -94.00 150.00   52
 25  \w     34.00 105.00   0.50    1.03    --  106.49 -94.00  60.00  142
 26  \w     34.00  70.00   0.50    1.03    --  106.49 -94.00 -90.00   72
 27  \w     36.00  90.00   0.50    1.03    --  106.49 -94.00-150.00  108
 28  \w     35.00 101.00   0.50    1.03    --  106.49 -94.00-120.00  132
 29  \w    -51.00  11.00   0.50    0.26    --  -47.70  79.00  63.00  124
 30  \w    -60.00 -35.00   0.50    1.03    --  -86.25  79.00  63.00   50
 31  \w    -84.00 -23.00   0.50    0.26    --  -47.70 125.00 -30.00  122
 32  \w    -78.00 -51.00   0.50    1.03    --  -86.25  45.00-120.00   54
 33  \w   -121.00 -79.00   0.50    0.26    --  -47.70 -37.00 -30.00   84
 34  \w    -73.00 -42.00   0.50    0.26    --  -47.70 -37.00 -30.00   62
 35  \w   -108.00 -82.00   0.50    1.03    --  -86.25 -79.00 -60.00   52
 36  \w   -114.00 -27.00   0.50    0.26    --  -47.70 -79.00 -60.00  174
 37  \w   -118.00 -73.00   0.50    0.26    --  -47.70-125.00  30.00   90
 38  \w   -155.00-128.00   0.50    1.03    --  -86.25 -79.00 -60.00   54
 39  \w   -155.00-102.00   0.50    1.03    --  -86.25-125.00   0.00  106
;
_diffrn_measurement_device 'four-circle diffractometer'
_diffrn_measurement_device_type 'XtaLAB Synergy, Dualflex, HyPix'
_diffrn_measurement_method '\w scans'
_diffrn_orient_matrix_type 'CrysAlisPro convention (1999,Acta A55,543-557)'
_diffrn_orient_matrix_UB_11 -0.0457630000
_diffrn_orient_matrix_UB_12 0.0609901000
_diffrn_orient_matrix_UB_13 0.0997333000
_diffrn_orient_matrix_UB_21 0.1850540000
_diffrn_orient_matrix_UB_22 -0.0064004000
_diffrn_orient_matrix_UB_23 0.0031788000
_diffrn_orient_matrix_UB_31 0.0263808000
_diffrn_orient_matrix_UB_32 0.1158036000
_diffrn_orient_matrix_UB_33 -0.0608868000
_diffrn_radiation_monochromator mirror
_diffrn_radiation_probe x-ray
_diffrn_radiation_type 'Cu K\a'
_diffrn_radiation_wavelength 1.54184
_diffrn_reflns_av_R_equivalents 0.0416
_diffrn_reflns_av_unetI/netI 0.0470
_diffrn_reflns_Laue_measured_fraction_full 0.999
_diffrn_reflns_Laue_measured_fraction_max 0.961
_diffrn_reflns_limit_h_max 10
_diffrn_reflns_limit_h_min -10
_diffrn_reflns_limit_k_max 14
_diffrn_reflns_limit_k_min -12
_diffrn_reflns_limit_l_max 14
_diffrn_reflns_limit_l_min -17
_diffrn_reflns_number 15643
_diffrn_reflns_point_group_measured_fraction_full 0.999
_diffrn_reflns_point_group_measured_fraction_max 0.961
_diffrn_reflns_theta_full 67.684
_diffrn_reflns_theta_max 76.989
_diffrn_reflns_theta_min 3.760
_diffrn_source 'micro-focus sealed X-ray tube'
_diffrn_source_type 'PhotonJet (Cu) X-ray Source'
_exptl_absorpt_coefficient_mu 0.800
_exptl_absorpt_correction_T_max 1.00000
_exptl_absorpt_correction_T_min 0.74357
_exptl_absorpt_correction_type multi-scan
_exptl_absorpt_process_details
;
CrysAlisPro 1.171.40.53 (Rigaku Oxford Diffraction, 2019)
Empirical absorption correction using spherical harmonics,
 implemented in SCALE3 ABSPACK scaling algorithm.
;
_exptl_crystal_colour colourless
_exptl_crystal_density_diffrn 1.259
_exptl_crystal_description plate
_exptl_crystal_F_000 518
_exptl_crystal_size_max 0.2
_exptl_crystal_size_mid 0.15
_exptl_crystal_size_min 0.10
_exptl_transmission_factor_max 1.00000
_exptl_transmission_factor_min 0.74357
_refine_diff_density_max 0.861
_refine_diff_density_min -0.512
_refine_diff_density_rms 0.083
_refine_ls_extinction_coef 0.0003(9)
_refine_ls_extinction_expression Fc^*^=kFc[1+0.001xFc^2^\l^3^/sin(2\q)]^-1/4^
_refine_ls_extinction_method 'SHELXL-2018/3 (Sheldrick 2018)'
_refine_ls_goodness_of_fit_ref 1.075
_refine_ls_hydrogen_treatment constr
_refine_ls_matrix_type full
_refine_ls_number_parameters 386
_refine_ls_number_reflns 5229
_refine_ls_number_restraints 5
_refine_ls_restrained_S_all 1.076
_refine_ls_R_factor_all 0.0871
_refine_ls_R_factor_gt 0.0780
_refine_ls_shift/su_max 0.000
_refine_ls_shift/su_mean 0.000
_refine_ls_structure_factor_coef Fsqd
_refine_ls_weighting_details 'w=1/[\s^2^(Fo^2^)+(0.1499P)^2^+0.9329P] where P=(Fo^2^+2Fc^2^)/3'
_refine_ls_weighting_scheme calc
_refine_ls_wR_factor_gt 0.2317
_refine_ls_wR_factor_ref 0.2445
_reflns_Friedel_coverage 0.000
_reflns_number_gt 4384
_reflns_number_total 5229
_reflns_threshold_expression 'I > 2\s(I)'
_cod_data_source_file d0ce01620a2.cif
_cod_data_source_block L2_DMF_H2O
_cod_depositor_comments 'Adding full bibliography for 7241796--7241816.cif.'
_cod_original_formula_sum 'C49 H70 N3 O17.50'
_cod_database_code 7241798
_shelx_shelxl_version_number 2018/3
_chemical_oxdiff_formula 'C23 H23 N2 O8'
_shelx_space_group_comment
;
The symmetry employed for this shelxl refinement is uniquely defined
by the following loop, which should always be used as a source of
symmetry information in preference to the above space-group names.
They are only intended as comments.
;
_reflns_odcompleteness_completeness 99.96
_reflns_odcompleteness_iscentric 1
_reflns_odcompleteness_theta 66.97
_olex2_refinement_description
;
1. Fixed Uiso
 At 1.2 times of:
  All C(H) groups, All C(H,H) groups, All N(H) groups
 At 1.5 times of:
  All C(H,H,H) groups, All O(H) groups, All O(H,H) groups
2. Restrained distances
 O2_$1-H3
 1.69 with sigma of 0.04
 H9A-O7_$1
 1.699 with sigma of 0.02
 H9B-O10
 1.982 with sigma of 0.02
 O13-H9A
 1.929 with sigma of 0.01
 H13C-O1_$2
 1.86 with sigma of 0.01
 H13D-O5
 2.59 with sigma of 0.01
3. Others
 Fixed Sof: O5(0.5) N2(0.5) C24(0.5) H24(0.5) C25(0.5) H25A(0.5) H25B(0.5)
 H25C(0.5) C26(0.5) H26A(0.5) H26C(0.5) H26B(0.5) O13(0.5) H13C(0.5) H13D(0.5)
 O7(0.5) O8(0.5) H8B(0.5) H8A(0.5) O9(0.5) H9A(0.5) H9B(0.5) O10(0.5) O11(0.5)
 O12(0.25)
4.a Free rotating group:
 O6(H6A,H6B), O13(H13C,H13D), O8(H8B,H8A), O9(H9A,H9B)
4.b Ternary CH refined with riding coordinates:
 N1(H1), C11(H11)
4.c Secondary CH2 refined with riding coordinates:
 C10(H10A,H10B), C12(H12A,H12B), C13(H13A,H13B), C14(H14A,H14B)
4.d Aromatic/amide H refined with riding coordinates:
 C2(H2), C3(H3A), C5(H5), C6(H6), C8(H8), C9(H9), C16(H16), C17(H17), C19(H19),
  C20(H20), C21(H21), C22(H22), C24(H24)
4.e Idealised Me refined as rotating group:
 C25(H25A,H25B,H25C), C26(H26A,H26C,H26B)
4.f Idealised tetrahedral OH refined as rotating group:
 O3(H3)
;
_olex2_submission_special_instructions 'No special instructions were received'
_oxdiff_exptl_absorpt_empirical_details
;
Empirical correction (ABSPACK) includes:
- Absorption correction using spherical harmonics
- Frame scaling
;
_oxdiff_exptl_absorpt_empirical_full_max 1.960
_oxdiff_exptl_absorpt_empirical_full_min 0.574

loop_
_space_group_symop_operation_xyz
'x, y, z'
'-x, -y, -z'

loop_
_atom_site_label
_atom_site_type_symbol
_atom_site_fract_x
_atom_site_fract_y
_atom_site_fract_z
_atom_site_U_iso_or_equiv
_atom_site_adp_type
_atom_site_occupancy
_atom_site_site_symmetry_order
_atom_site_calc_flag
_atom_site_refinement_flags_posn
_atom_site_refinement_flags_adp
_atom_site_refinement_flags_occupancy
_atom_site_disorder_assembly
_atom_site_disorder_group
O1 O 1.0613(2) 1.21518(15) 0.30435(13) 0.0350(4) Uani 1 1 d . . . . .
O2 O 1.1582(2) 1.05605(17) 0.23186(14) 0.0407(5) Uani 1 1 d . . . . .
O3 O -0.1373(2) 0.15622(17) 0.76895(16) 0.0429(5) Uani 1 1 d . . . . .
H3 H -0.138858 0.087590 0.763426 0.064 Uiso 1 1 calc DR U . . .
O4 O 0.0822(3) 0.10402(18) 0.8272(2) 0.0545(6) Uani 1 1 d . . . . .
N1 N 0.3944(2) 0.84038(15) 0.87808(13) 0.0221(4) Uani 1 1 d . . . . .
H1 H 0.483999 0.783202 0.855870 0.027 Uiso 1 1 calc R U . . .
C1 C 1.0555(3) 1.1114(2) 0.30137(17) 0.0290(5) Uani 1 1 d . . . . .
C2 C 0.9342(3) 1.0442(2) 0.37966(17) 0.0294(5) Uani 1 1 d . . . . .
H2 H 0.933743 0.965913 0.375221 0.035 Uiso 1 1 calc R U . . .
C3 C 0.8269(3) 1.0914(2) 0.45543(18) 0.0287(5) Uani 1 1 d . . . . .
H3A H 0.830354 1.169915 0.456384 0.034 Uiso 1 1 calc R U . . .
C4 C 0.7028(3) 1.0351(2) 0.53837(16) 0.0269(5) Uani 1 1 d . . . . .
C5 C 0.5998(3) 1.1005(2) 0.61114(18) 0.0298(5) Uani 1 1 d . . . . .
H5 H 0.612170 1.178757 0.606588 0.036 Uiso 1 1 calc R U . . .
C6 C 0.4789(3) 1.0521(2) 0.69042(17) 0.0280(5) Uani 1 1 d . . . . .
H6 H 0.409376 1.097948 0.737159 0.034 Uiso 1 1 calc R U . . .
C7 C 0.4614(3) 0.93469(19) 0.70012(16) 0.0247(5) Uani 1 1 d . . . . .
C8 C 0.5640(3) 0.86846(19) 0.62732(17) 0.0269(5) Uani 1 1 d . . . . .
H8 H 0.552598 0.790103 0.632504 0.032 Uiso 1 1 calc R U . . .
C9 C 0.6830(3) 0.9175(2) 0.54725(17) 0.0271(5) Uani 1 1 d . . . . .
H9 H 0.750066 0.871937 0.499211 0.033 Uiso 1 1 calc R U . . .
C10 C 0.3302(3) 0.88151(19) 0.78598(16) 0.0243(5) Uani 1 1 d . . . . .
H10A H 0.285959 0.817584 0.761742 0.029 Uiso 1 1 calc R U . . .
H10B H 0.239040 0.936783 0.806487 0.029 Uiso 1 1 calc R U . . .
C11 C 0.4687(3) 0.93434(17) 0.92178(15) 0.0215(4) Uani 1 1 d . . . . .
H11 H 0.542416 0.976367 0.864697 0.026 Uiso 1 1 calc R U . . .
C12 C 0.3365(3) 1.01926(18) 0.97536(16) 0.0233(5) Uani 1 1 d . . . . .
H12A H 0.262931 0.981501 1.034069 0.028 Uiso 1 1 calc R U . . .
H12B H 0.269731 1.049957 0.929721 0.028 Uiso 1 1 calc R U . . .
C13 C 0.4236(3) 1.11604(18) 1.00887(16) 0.0242(5) Uani 1 1 d . . . . .
H13A H 0.492781 1.156288 0.949879 0.029 Uiso 1 1 calc R U . . .
H13B H 0.340750 1.169675 1.044665 0.029 Uiso 1 1 calc R U . . .
C14 C 0.2562(3) 0.78132(19) 0.95654(17) 0.0270(5) Uani 1 1 d . . . . .
H14A H 0.287857 0.771236 1.020548 0.032 Uiso 1 1 calc R U . . .
H14B H 0.155340 0.829421 0.966804 0.032 Uiso 1 1 calc R U . . .
C15 C 0.2202(3) 0.66727(19) 0.92610(16) 0.0270(5) Uani 1 1 d . . . . .
C16 C 0.3211(3) 0.5726(2) 0.9413(2) 0.0353(6) Uani 1 1 d . . . . .
H16 H 0.412120 0.581183 0.968215 0.042 Uiso 1 1 calc R U . . .
C17 C 0.2880(4) 0.4662(2) 0.9169(2) 0.0400(6) Uani 1 1 d . . . . .
H17 H 0.357733 0.404162 0.926938 0.048 Uiso 1 1 calc R U . . .
C18 C 0.1529(3) 0.4507(2) 0.87793(19) 0.0351(6) Uani 1 1 d . . . . .
C19 C 0.0495(3) 0.5448(2) 0.86330(19) 0.0350(6) Uani 1 1 d . . . . .
H19 H -0.042268 0.535484 0.837270 0.042 Uiso 1 1 calc R U . . .
C20 C 0.0829(3) 0.6531(2) 0.88756(18) 0.0312(5) Uani 1 1 d . . . . .
H20 H 0.013356 0.715228 0.877846 0.037 Uiso 1 1 calc R U . . .
C21 C 0.1238(3) 0.3340(2) 0.8560(2) 0.0367(6) Uani 1 1 d . . . . .
H21 H 0.200601 0.277892 0.868760 0.044 Uiso 1 1 calc R U . . .
C22 C 0.0015(4) 0.2998(2) 0.8204(2) 0.0378(6) Uani 1 1 d . . . . .
H22 H -0.076447 0.353231 0.804625 0.045 Uiso 1 1 calc R U . . .
C23 C -0.0146(3) 0.1774(2) 0.80486(17) 0.0297(5) Uani 1 1 d . . . . .
O6 O 0.6574(2) 0.68706(15) 0.81662(14) 0.0370(4) Uani 1 1 d G . . . .
H6A H 0.744516 0.720703 0.783335 0.055 Uiso 1 1 d G U . . .
H6B H 0.648641 0.633162 0.780481 0.055 Uiso 1 1 d G U . . .
O5 O 0.5680(7) 0.5189(4) 0.6926(3) 0.0460(10) Uani 0.5 1 d D . P A 1
N2 N 0.3442(6) 0.4903(4) 0.6280(3) 0.0375(10) Uani 0.5 1 d . . P A 1
C24 C 0.4344(9) 0.5491(6) 0.6744(5) 0.0427(13) Uani 0.5 1 d . . P A 1
H24 H 0.390721 0.620263 0.694771 0.051 Uiso 0.5 1 calc R U P A 1
C25 C 0.2059(10) 0.5434(4) 0.6094(4) 0.0509(19) Uani 0.5 1 d . . P A 1
H25A H 0.220630 0.557305 0.537477 0.076 Uiso 0.5 1 calc R U P A 1
H25B H 0.186557 0.614476 0.641101 0.076 Uiso 0.5 1 calc R U P A 1
H25C H 0.111803 0.496358 0.636246 0.076 Uiso 0.5 1 calc R U P A 1
C26 C 0.3899(6) 0.3691(4) 0.5995(3) 0.0255(9) Uani 0.5 1 d . . P A 1
H26A H 0.475413 0.338791 0.631403 0.038 Uiso 0.5 1 calc R U P A 1
H26C H 0.430283 0.367995 0.527209 0.038 Uiso 0.5 1 calc R U P A 1
H26B H 0.292997 0.323783 0.621935 0.038 Uiso 0.5 1 calc R U P A 1
O13 O 0.8959(6) 0.6674(4) 0.5411(3) 0.0532(11) Uani 0.5 1 d G . P B 1
H13C H 0.911030 0.708973 0.585950 0.080 Uiso 0.5 1 d DG U P B 1
H13D H 0.820467 0.622710 0.572955 0.080 Uiso 0.5 1 d DG U P B 1
O7 O 0.1786(6) 0.6635(4) 0.3804(4) 0.0541(11) Uani 0.5 1 d . . P C 2
O8 O 0.5855(6) 0.2993(4) 0.8043(4) 0.0553(11) Uani 0.5 1 d G . P D 2
H8B H 0.662708 0.248170 0.790597 0.083 Uiso 0.5 1 d G U P D 2
H8A H 0.609358 0.348819 0.754859 0.083 Uiso 0.5 1 d G U P D 2
O9 O 0.6785(10) 0.5283(5) 0.6812(5) 0.0754(17) Uani 0.5 1 d G . P E 2
H9A H 0.719761 0.464647 0.659520 0.113 Uiso 0.5 1 d DG U P E 2
H9B H 0.601770 0.544943 0.650656 0.113 Uiso 0.5 1 d DG U P E 2
O10 O 0.3700(10) 0.5868(6) 0.6407(6) 0.0818(18) Uani 0.5 1 d D . P F 2
O11 O 0.2427(11) 0.4470(9) 0.5949(5) 0.108(3) Uani 0.5 1 d . . P G 2
O12 O 0.8905(17) 0.6013(11) 0.4401(10) 0.081(4) Uani 0.25 1 d . . P H 2

loop_
_atom_site_aniso_label
_atom_site_aniso_U_11
_atom_site_aniso_U_22
_atom_site_aniso_U_33
_atom_site_aniso_U_23
_atom_site_aniso_U_13
_atom_site_aniso_U_12
O1 0.0331(9) 0.0337(9) 0.0337(9) 0.0022(7) -0.0007(7) -0.0031(7)
O2 0.0396(10) 0.0454(11) 0.0322(9) -0.0121(8) 0.0057(8) -0.0159(8)
O3 0.0384(10) 0.0462(11) 0.0491(11) -0.0135(9) -0.0160(9) -0.0066(8)
O4 0.0641(14) 0.0373(11) 0.0739(16) -0.0136(10) -0.0382(12) 0.0073(10)
N1 0.0241(9) 0.0236(9) 0.0191(9) -0.0045(7) -0.0038(7) -0.0079(7)
C1 0.0262(11) 0.0379(13) 0.0244(11) -0.0027(9) -0.0073(9) -0.0071(9)
C2 0.0285(11) 0.0347(12) 0.0252(11) -0.0029(9) -0.0054(9) -0.0088(9)
C3 0.0284(11) 0.0301(11) 0.0273(11) 0.0012(9) -0.0069(9) -0.0033(9)
C4 0.0246(11) 0.0350(12) 0.0219(10) -0.0007(9) -0.0076(9) -0.0026(9)
C5 0.0327(12) 0.0268(11) 0.0284(11) -0.0006(9) -0.0043(9) -0.0035(9)
C6 0.0298(11) 0.0296(11) 0.0239(11) -0.0053(9) -0.0038(9) -0.0022(9)
C7 0.0247(10) 0.0317(11) 0.0192(10) -0.0025(8) -0.0070(8) -0.0062(8)
C8 0.0309(11) 0.0272(11) 0.0234(11) -0.0045(8) -0.0064(9) -0.0046(9)
C9 0.0269(11) 0.0327(12) 0.0218(10) -0.0052(9) -0.0050(8) -0.0018(9)
C10 0.0249(10) 0.0298(11) 0.0198(10) -0.0044(8) -0.0063(8) -0.0071(8)
C11 0.0255(10) 0.0223(10) 0.0184(9) -0.0048(7) -0.0059(8) -0.0070(8)
C12 0.0257(10) 0.0230(10) 0.0231(10) -0.0056(8) -0.0076(8) -0.0037(8)
C13 0.0287(11) 0.0224(10) 0.0236(10) -0.0047(8) -0.0087(8) -0.0042(8)
C14 0.0298(11) 0.0287(11) 0.0217(10) -0.0033(8) -0.0023(8) -0.0127(9)
C15 0.0324(12) 0.0271(11) 0.0213(10) -0.0015(8) -0.0038(9) -0.0119(9)
C16 0.0355(13) 0.0319(12) 0.0397(14) 0.0011(10) -0.0109(11) -0.0089(10)
C17 0.0431(15) 0.0288(12) 0.0478(15) 0.0004(11) -0.0102(12) -0.0077(11)
C18 0.0439(14) 0.0297(12) 0.0284(12) -0.0038(9) 0.0002(10) -0.0132(10)
C19 0.0353(13) 0.0441(14) 0.0281(12) -0.0043(10) -0.0082(10) -0.0189(11)
C20 0.0306(12) 0.0353(12) 0.0281(12) -0.0027(9) -0.0061(9) -0.0104(10)
C21 0.0395(14) 0.0339(13) 0.0371(13) -0.0048(10) -0.0079(11) -0.0075(10)
C22 0.0421(14) 0.0356(13) 0.0342(13) -0.0061(10) -0.0040(11) -0.0089(11)
C23 0.0302(12) 0.0339(12) 0.0245(11) -0.0059(9) -0.0033(9) -0.0064(9)
O6 0.0348(10) 0.0306(9) 0.0400(10) -0.0025(7) 0.0019(8) -0.0055(7)
O5 0.043(3) 0.052(3) 0.044(2) -0.0128(18) -0.009(2) -0.010(2)
N2 0.046(3) 0.037(2) 0.030(2) -0.0174(17) -0.0034(18) -0.014(2)
C24 0.049(4) 0.036(3) 0.041(3) -0.005(2) -0.003(3) -0.007(3)
C25 0.098(5) 0.013(2) 0.022(2) 0.0003(17) 0.020(3) 0.010(2)
C26 0.028(2) 0.023(2) 0.023(2) -0.0064(16) -0.0009(16) 0.0068(16)
O13 0.054(3) 0.050(2) 0.060(3) -0.020(2) -0.019(2) 0.005(2)
O7 0.057(3) 0.062(3) 0.049(2) -0.015(2) -0.021(2) 0.003(2)
O8 0.050(3) 0.043(2) 0.070(3) -0.004(2) -0.011(2) 0.0095(19)
O9 0.085(5) 0.051(3) 0.087(4) -0.032(3) -0.008(4) -0.003(3)
O10 0.088(5) 0.071(4) 0.075(4) 0.003(3) 0.002(4) -0.013(4)
O11 0.109(6) 0.166(8) 0.052(3) 0.027(4) -0.027(4) -0.043(6)
O12 0.093(8) 0.078(7) 0.087(8) 0.020(6) -0.053(7) -0.025(6)

loop_
_atom_type_symbol
_atom_type_description
_atom_type_scat_dispersion_real
_atom_type_scat_dispersion_imag
_atom_type_scat_source
C C 0.0181 0.0091 'International Tables Vol C Tables 4.2.6.8 and 6.1.1.4'
H H 0.0000 0.0000 'International Tables Vol C Tables 4.2.6.8 and 6.1.1.4'
N N 0.0311 0.0180 'International Tables Vol C Tables 4.2.6.8 and 6.1.1.4'
O O 0.0492 0.0322 'International Tables Vol C Tables 4.2.6.8 and 6.1.1.4'

loop_
_geom_angle_atom_site_label_1
_geom_angle_atom_site_label_2
_geom_angle_atom_site_label_3
_geom_angle
_geom_angle_site_symmetry_1
_geom_angle_site_symmetry_3
_geom_angle_publ_flag
C23 O3 H3 109.5 . . ?
C10 N1 H1 107.3 . . ?
C10 N1 C11 113.17(16) . . ?
C11 N1 H1 107.3 . . ?
C14 N1 H1 107.3 . . ?
C14 N1 C10 109.29(16) . . ?
C14 N1 C11 112.30(15) . . ?
O1 C1 O2 121.6(2) . . ?
O1 C1 C2 121.2(2) . . ?
O2 C1 C2 117.2(2) . . ?
C1 C2 H2 118.8 . . ?
C3 C2 C1 122.3(2) . . ?
C3 C2 H2 118.8 . . ?
C2 C3 H3A 116.0 . . ?
C2 C3 C4 127.9(2) . . ?
C4 C3 H3A 116.0 . . ?
C5 C4 C3 119.1(2) . . ?
C5 C4 C9 118.2(2) . . ?
C9 C4 C3 122.6(2) . . ?
C4 C5 H5 119.2 . . ?
C6 C5 C4 121.6(2) . . ?
C6 C5 H5 119.2 . . ?
C5 C6 H6 120.0 . . ?
C5 C6 C7 120.1(2) . . ?
C7 C6 H6 120.0 . . ?
C6 C7 C8 118.7(2) . . ?
C6 C7 C10 120.3(2) . . ?
C8 C7 C10 121.0(2) . . ?
C7 C8 H8 119.5 . . ?
C9 C8 C7 121.1(2) . . ?
C9 C8 H8 119.5 . . ?
C4 C9 H9 119.8 . . ?
C8 C9 C4 120.4(2) . . ?
C8 C9 H9 119.8 . . ?
N1 C10 H10A 108.8 . . ?
N1 C10 H10B 108.8 . . ?
C7 C10 N1 113.70(17) . . ?
C7 C10 H10A 108.8 . . ?
C7 C10 H10B 108.8 . . ?
H10A C10 H10B 107.7 . . ?
N1 C11 H11 107.2 . . ?
N1 C11 C12 112.74(17) . . ?
N1 C11 C13 110.66(17) . 2_677 ?
C12 C11 H11 107.2 . . ?
C13 C11 H11 107.2 2_677 . ?
C13 C11 C12 111.51(17) 2_677 . ?
C11 C12 H12A 109.9 . . ?
C11 C12 H12B 109.9 . . ?
C11 C12 C13 109.05(18) . . ?
H12A C12 H12B 108.3 . . ?
C13 C12 H12A 109.9 . . ?
C13 C12 H12B 109.9 . . ?
C11 C13 C12 109.01(17) 2_677 . ?
C11 C13 H13A 109.9 2_677 . ?
C11 C13 H13B 109.9 2_677 . ?
C12 C13 H13A 109.9 . . ?
C12 C13 H13B 109.9 . . ?
H13A C13 H13B 108.3 . . ?
N1 C14 H14A 109.0 . . ?
N1 C14 H14B 109.0 . . ?
H14A C14 H14B 107.8 . . ?
C15 C14 N1 112.73(17) . . ?
C15 C14 H14A 109.0 . . ?
C15 C14 H14B 109.0 . . ?
C16 C15 C14 119.6(2) . . ?
C20 C15 C14 121.3(2) . . ?
C20 C15 C16 119.0(2) . . ?
C15 C16 H16 119.5 . . ?
C17 C16 C15 120.9(2) . . ?
C17 C16 H16 119.5 . . ?
C16 C17 H17 119.6 . . ?
C18 C17 C16 120.8(3) . . ?
C18 C17 H17 119.6 . . ?
C17 C18 C19 118.9(2) . . ?
C17 C18 C21 117.5(3) . . ?
C19 C18 C21 123.6(2) . . ?
C18 C19 H19 119.7 . . ?
C18 C19 C20 120.5(2) . . ?
C20 C19 H19 119.7 . . ?
C15 C20 C19 119.9(2) . . ?
C15 C20 H20 120.1 . . ?
C19 C20 H20 120.1 . . ?
C18 C21 H21 116.2 . . ?
C22 C21 C18 127.7(3) . . ?
C22 C21 H21 116.2 . . ?
C21 C22 H22 119.2 . . ?
C21 C22 C23 121.6(3) . . ?
C23 C22 H22 119.2 . . ?
O3 C23 C22 115.1(2) . . ?
O4 C23 O3 123.5(2) . . ?
O4 C23 C22 121.4(2) . . ?
H6A O6 H6B 104.5 . . ?
C24 N2 C25 116.7(5) . . ?
C24 N2 C26 122.8(5) . . ?
C25 N2 C26 120.4(4) . . ?
O5 C24 N2 126.8(6) . . ?
O5 C24 H24 116.6 . . ?
N2 C24 H24 116.6 . . ?
N2 C25 H25A 109.5 . . ?
N2 C25 H25B 109.5 . . ?
N2 C25 H25C 109.5 . . ?
H25A C25 H25B 109.5 . . ?
H25A C25 H25C 109.5 . . ?
H25B C25 H25C 109.5 . . ?
N2 C26 H26A 109.5 . . ?
N2 C26 H26C 109.5 . . ?
N2 C26 H26B 109.5 . . ?
H26A C26 H26C 109.5 . . ?
H26A C26 H26B 109.5 . . ?
H26C C26 H26B 109.5 . . ?
H13C O13 H13D 104.5 . . ?
H8B O8 H8A 104.5 . . ?
H9A O9 H9B 104.5 . . ?

loop_
_geom_bond_atom_site_label_1
_geom_bond_atom_site_label_2
_geom_bond_distance
_geom_bond_site_symmetry_2
_geom_bond_publ_flag
O1 C1 1.232(3) . ?
O2 C1 1.295(3) . ?
O3 H3 0.8200 . ?
O3 C23 1.277(3) . ?
O4 C23 1.221(3) . ?
N1 H1 0.9800 . ?
N1 C10 1.521(3) . ?
N1 C11 1.523(2) . ?
N1 C14 1.516(3) . ?
C1 C2 1.482(3) . ?
C2 H2 0.9300 . ?
C2 C3 1.319(3) . ?
C3 H3A 0.9300 . ?
C3 C4 1.467(3) . ?
C4 C5 1.389(3) . ?
C4 C9 1.398(3) . ?
C5 H5 0.9300 . ?
C5 C6 1.387(3) . ?
C6 H6 0.9300 . ?
C6 C7 1.393(3) . ?
C7 C8 1.393(3) . ?
C7 C10 1.506(3) . ?
C8 H8 0.9300 . ?
C8 C9 1.387(3) . ?
C9 H9 0.9300 . ?
C10 H10A 0.9700 . ?
C10 H10B 0.9700 . ?
C11 H11 0.9800 . ?
C11 C12 1.525(3) . ?
C11 C13 1.524(3) 2_677 ?
C12 H12A 0.9700 . ?
C12 H12B 0.9700 . ?
C12 C13 1.539(3) . ?
C13 H13A 0.9700 . ?
C13 H13B 0.9700 . ?
C14 H14A 0.9700 . ?
C14 H14B 0.9700 . ?
C14 C15 1.504(3) . ?
C15 C16 1.392(4) . ?
C15 C20 1.389(3) . ?
C16 H16 0.9300 . ?
C16 C17 1.382(4) . ?
C17 H17 0.9300 . ?
C17 C18 1.380(4) . ?
C18 C19 1.397(4) . ?
C18 C21 1.476(3) . ?
C19 H19 0.9300 . ?
C19 C20 1.403(3) . ?
C20 H20 0.9300 . ?
C21 H21 0.9300 . ?
C21 C22 1.320(4) . ?
C22 H22 0.9300 . ?
C22 C23 1.494(3) . ?
O6 H6A 0.8501 . ?
O6 H6B 0.8506 . ?
O5 C24 1.222(10) . ?
N2 C24 1.341(8) . ?
N2 C25 1.346(9) . ?
N2 C26 1.513(6) . ?
C24 H24 0.9300 . ?
C25 H25A 0.9600 . ?
C25 H25B 0.9600 . ?
C25 H25C 0.9600 . ?
C26 H26A 0.9600 . ?
C26 H26C 0.9600 . ?
C26 H26B 0.9600 . ?
O13 H13C 0.8502 . ?
O13 H13D 0.8492 . ?
O8 H8B 0.8499 . ?
O8 H8A 0.8495 . ?
O9 H9A 0.8506 . ?
O9 H9B 0.8498 . ?
O11 O12 1.464(14) 2_666 ?

loop_
_geom_hbond_atom_site_label_D
_geom_hbond_atom_site_label_H
_geom_hbond_atom_site_label_A
_geom_hbond_distance_DH
_geom_hbond_distance_HA
_geom_hbond_distance_DA
_geom_hbond_angle_DHA
_geom_hbond_site_symmetry_A
_geom_hbond_publ_flag
O3 H3 O2 0.82 1.71 2.521(3) 172.3 2_666 yes
N1 H1 O6 0.98 1.78 2.757(3) 175.7 . yes
O6 H6A O1 0.85 1.90 2.747(2) 173.0 2_776 yes
O6 H6B O9 0.85 1.87 2.698(6) 165.9 . yes
O13 H13C O1 0.85 1.87 2.715(5) 173.0 2_776 yes
O8 H8B O3 0.85 1.90 2.737(5) 167.8 1_655 yes
O8 H8A O7 0.85 2.21 2.794(7) 125.7 2_666 yes
O9 H9A O7 0.85 1.75 2.593(7) 174.3 2_666 yes
O9 H9B O10 0.85 1.99 2.786(12) 155.5 . yes

loop_
_geom_torsion_atom_site_label_1
_geom_torsion_atom_site_label_2
_geom_torsion_atom_site_label_3
_geom_torsion_atom_site_label_4
_geom_torsion
_geom_torsion_site_symmetry_1
_geom_torsion_site_symmetry_2
_geom_torsion_site_symmetry_3
_geom_torsion_site_symmetry_4
_geom_torsion_publ_flag
O1 C1 C2 C3 0.3(4) . . . . ?
O2 C1 C2 C3 178.2(2) . . . . ?
N1 C11 C12 C13 -175.24(16) . . . . ?
N1 C14 C15 C16 81.2(3) . . . . ?
N1 C14 C15 C20 -101.9(2) . . . . ?
C1 C2 C3 C4 -179.0(2) . . . . ?
C2 C3 C4 C5 -179.6(2) . . . . ?
C2 C3 C4 C9 0.1(4) . . . . ?
C3 C4 C5 C6 179.2(2) . . . . ?
C3 C4 C9 C8 179.8(2) . . . . ?
C4 C5 C6 C7 1.7(4) . . . . ?
C5 C4 C9 C8 -0.4(3) . . . . ?
C5 C6 C7 C8 -1.8(3) . . . . ?
C5 C6 C7 C10 -179.9(2) . . . . ?
C6 C7 C8 C9 0.8(3) . . . . ?
C6 C7 C10 N1 -94.5(2) . . . . ?
C7 C8 C9 C4 0.3(3) . . . . ?
C8 C7 C10 N1 87.5(2) . . . . ?
C9 C4 C5 C6 -0.6(4) . . . . ?
C10 N1 C11 C12 71.5(2) . . . . ?
C10 N1 C11 C13 -162.82(17) . . . 2_677 ?
C10 N1 C14 C15 72.1(2) . . . . ?
C10 C7 C8 C9 178.9(2) . . . . ?
C11 N1 C10 C7 58.0(2) . . . . ?
C11 N1 C14 C15 -161.49(19) . . . . ?
C11 C12 C13 C11 -58.0(2) . . . 2_677 ?
C13 C11 C12 C13 59.6(2) 2_677 . . . ?
C14 N1 C10 C7 -176.09(18) . . . . ?
C14 N1 C11 C12 -52.8(2) . . . . ?
C14 N1 C11 C13 72.9(2) . . . 2_677 ?
C14 C15 C16 C17 178.0(2) . . . . ?
C14 C15 C20 C19 -177.7(2) . . . . ?
C15 C16 C17 C18 -0.7(4) . . . . ?
C16 C15 C20 C19 -0.9(3) . . . . ?
C16 C17 C18 C19 0.0(4) . . . . ?
C16 C17 C18 C21 -178.7(2) . . . . ?
C17 C18 C19 C20 0.2(4) . . . . ?
C17 C18 C21 C22 178.8(3) . . . . ?
C18 C19 C20 C15 0.2(4) . . . . ?
C18 C21 C22 C23 -178.1(2) . . . . ?
C19 C18 C21 C22 0.1(4) . . . . ?
C20 C15 C16 C17 1.1(4) . . . . ?
C21 C18 C19 C20 178.8(2) . . . . ?
C21 C22 C23 O3 -179.2(2) . . . . ?
C21 C22 C23 O4 2.1(4) . . . . ?
C25 N2 C24 O5 -175.5(6) . . . . ?
C26 N2 C24 O5 6.1(10) . . . . ?
